data_1575772
loop_
_publ_author_name
'Glok, Eduard'
'Werner, Luis'
'Radius, Udo'

_publ_section_title
;
 N-Heterocyclic silylene complexes of nickel(0).
;
_journal_issue 39
_journal_name_full 'Dalton transactions (Cambridge, England : 2003)'
_journal_page_first 14846
_journal_page_last 14861
_journal_paper_doi 10.1039/d5dt01887k
_journal_volume 54
_journal_year 2025
_chemical_formula_moiety 'C64 H102 N4 Ni P2 Si2, 0.5(C6 H14)'
_chemical_formula_sum 'C67 H109 N4 Ni P2 Si2'
_chemical_formula_weight 1147.41
_space_group_crystal_system triclinic
_space_group_IT_number 2
_space_group_name_Hall '-P 1'
_space_group_name_H-M_alt 'P -1'
_atom_sites_solution_hydrogens geom
_atom_sites_solution_primary dual
_atom_sites_solution_secondary difmap
_audit_creation_method SHELXL-2018/3
_audit_update_record
;
2025-08-07 deposited with the CCDC.	2025-09-12 downloaded from the CCDC.
;
_cell_angle_alpha 81.4860(10)
_cell_angle_beta 85.0000(10)
_cell_angle_gamma 67.0830(10)
_cell_formula_units_Z 2
_cell_length_a 10.88160(10)
_cell_length_b 12.6476(2)
_cell_length_c 26.5569(3)
_cell_measurement_reflns_used 32702
_cell_measurement_temperature 100(2)
_cell_measurement_theta_max 77.2110
_cell_measurement_theta_min 3.4100
_cell_volume 3327.59(8)
_computing_cell_refinement 'CrysAlisPro 1.171.40.45a (Rigaku OD, 2019)'
_computing_data_collection 'CrysAlisPro 1.171.40.45a (Rigaku OD, 2019)'
_computing_data_reduction 'CrysAlisPro 1.171.40.45a (Rigaku OD, 2019)'
_computing_molecular_graphics 'SHELXL-2018/3 (Sheldrick, 2018)'
_computing_publication_material 'SHELXL-2018/3 (Sheldrick, 2018)'
_computing_structure_refinement 'SHELXL-2018/3 (Sheldrick, 2018)'
_computing_structure_solution 'SHELXT 2014/5 (Sheldrick, 2014)'
_diffrn_ambient_temperature 100.00(10)
_diffrn_detector 'Hybrid Pixel Array Detector'
_diffrn_detector_area_resol_mean 10.0000
_diffrn_detector_type HyPix
_diffrn_measured_fraction_theta_full 0.997
_diffrn_measured_fraction_theta_max 0.984
_diffrn_measurement_device 'four-circle diffractometer'
_diffrn_measurement_device_type 'XtaLAB Synergy, Dualflex, HyPix'
_diffrn_measurement_method '\w scans'
_diffrn_radiation_monochromator mirror
_diffrn_radiation_probe x-ray
_diffrn_radiation_type 'Cu K\a'
_diffrn_radiation_wavelength 1.54184
_diffrn_reflns_av_R_equivalents 0.0612
_diffrn_reflns_av_unetI/netI 0.0409
_diffrn_reflns_Laue_measured_fraction_full 0.997
_diffrn_reflns_Laue_measured_fraction_max 0.984
_diffrn_reflns_limit_h_max 13
_diffrn_reflns_limit_h_min -13
_diffrn_reflns_limit_k_max 15
_diffrn_reflns_limit_k_min -16
_diffrn_reflns_limit_l_max 32
_diffrn_reflns_limit_l_min -33
_diffrn_reflns_number 67524
_diffrn_reflns_point_group_measured_fraction_full 0.997
_diffrn_reflns_point_group_measured_fraction_max 0.984
_diffrn_reflns_theta_full 72.000
_diffrn_reflns_theta_max 77.643
_diffrn_reflns_theta_min 3.367
_diffrn_source 'micro-focus sealed X-ray tube'
_diffrn_source_type 'PhotonJet (Cu) X-ray Source'
_exptl_absorpt_coefficient_mu 1.517
_exptl_absorpt_correction_T_max 1.00000
_exptl_absorpt_correction_T_min 0.80778
_exptl_absorpt_correction_type multi-scan
_exptl_absorpt_process_details
;
CrysAlisPro 1.171.41.123a (Rigaku Oxford Diffraction, 2022)
Empirical absorption correction using spherical harmonics,
implemented in SCALE3 ABSPACK scaling algorithm.
;
_exptl_crystal_colour yellow
_exptl_crystal_density_diffrn 1.145
_exptl_crystal_description block
_exptl_crystal_F_000 1250
_exptl_crystal_size_max 0.170
_exptl_crystal_size_mid 0.160
_exptl_crystal_size_min 0.040
_refine_diff_density_max 1.798
_refine_diff_density_min -0.840
_refine_diff_density_rms 0.097
_refine_ls_extinction_method none
_refine_ls_goodness_of_fit_ref 1.063
_refine_ls_hydrogen_treatment constr
_refine_ls_matrix_type full
_refine_ls_number_parameters 704
_refine_ls_number_reflns 13937
_refine_ls_number_restraints 0
_refine_ls_restrained_S_all 1.063
_refine_ls_R_factor_all 0.0701
_refine_ls_R_factor_gt 0.0645
_refine_ls_shift/su_max 0.001
_refine_ls_shift/su_mean 0.000
_refine_ls_structure_factor_coef Fsqd
_refine_ls_weighting_details 'w=1/[\s^2^(Fo^2^)+(0.1052P)^2^+4.3420P] where P=(Fo^2^+2Fc^2^)/3'
_refine_ls_weighting_scheme calc
_refine_ls_wR_factor_gt 0.1783
_refine_ls_wR_factor_ref 0.1825
_reflns_Friedel_coverage 0.000
_reflns_number_gt 12400
_reflns_number_total 13937
_reflns_threshold_expression 'I > 2\s(I)'
_cod_data_source_file d5dt01887k2.cif
_cod_data_source_block compound_4
_cod_depositor_comments 'Adding full bibliography for 1575761--1575772.cif.'
_cod_database_code 1575772
_shelx_shelxl_version_number 2018/3
_shelx_space_group_comment
;
The symmetry employed for this shelxl refinement is uniquely defined
by the following loop, which should always be used as a source of
symmetry information in preference to the above space-group names.
They are only intended as comments.
;
_shelx_estimated_absorpt_t_min 0.782
_shelx_estimated_absorpt_t_max 0.942

loop_
_space_group_symop_operation_xyz
'x, y, z'
'-x, -y, -z'

loop_
_atom_site_label
_atom_site_type_symbol
_atom_site_fract_x
_atom_site_fract_y
_atom_site_fract_z
_atom_site_U_iso_or_equiv
_atom_site_adp_type
_atom_site_occupancy
_atom_site_site_symmetry_order
_atom_site_calc_flag
_atom_site_refinement_flags_posn
_atom_site_refinement_flags_adp
_atom_site_refinement_flags_occupancy
_atom_site_disorder_assembly
_atom_site_disorder_group
Ni01 Ni 0.66836(4) 0.36716(3) 0.25891(2) 0.01735(12) Uani 1 1 d . . . . .
Si1 Si 0.71578(6) 0.51267(6) 0.26687(3) 0.01823(15) Uani 1 1 d . . . . .
P002 P 0.57984(6) 0.39033(5) 0.18442(2) 0.01916(14) Uani 1 1 d . . . . .
Si2 Si 0.86222(6) 0.23081(6) 0.26445(3) 0.01825(15) Uani 1 1 d . . . . .
P003 P 0.53958(6) 0.32568(5) 0.32071(2) 0.01890(14) Uani 1 1 d . . . . .
N006 N 0.8044(2) 0.54773(19) 0.31044(9) 0.0219(4) Uani 1 1 d . . . . .
N007 N 0.9467(2) 0.10977(19) 0.30926(9) 0.0221(4) Uani 1 1 d . . . . .
N008 N 1.0190(2) 0.20394(18) 0.23182(9) 0.0219(4) Uani 1 1 d . . . . .
N009 N 0.7108(2) 0.64047(19) 0.22753(9) 0.0224(4) Uani 1 1 d . . . . .
C00A C 1.0475(2) 0.2399(2) 0.17991(10) 0.0228(5) Uani 1 1 d . . . . .
C00B C 0.8950(2) 0.0476(2) 0.34943(10) 0.0206(5) Uani 1 1 d . . . . .
C00C C 0.6329(3) 0.6983(2) 0.18372(10) 0.0216(5) Uani 1 1 d . . . . .
C00D C 0.9083(2) 0.0564(2) 0.40015(11) 0.0239(5) Uani 1 1 d . . . . .
C00E C 0.4488(3) 0.5289(2) 0.15867(10) 0.0225(5) Uani 1 1 d . . . . .
H00A H 0.490629 0.586229 0.148881 0.027 Uiso 1 1 calc R U . . .
H00B H 0.416324 0.516670 0.127205 0.027 Uiso 1 1 calc R U . . .
C00F C 0.8392(3) -0.0283(2) 0.33705(11) 0.0235(5) Uani 1 1 d . . . . .
C00G C 0.7009(3) 0.3682(2) 0.12986(10) 0.0236(5) Uani 1 1 d . . . . .
H00C H 0.753244 0.416124 0.132042 0.028 Uiso 1 1 calc R U . . .
H00D H 0.763765 0.286392 0.134591 0.028 Uiso 1 1 calc R U . . .
C00H C 0.8258(3) 0.5074(2) 0.36330(10) 0.0222(5) Uani 1 1 d . . . . .
C00I C 1.0839(3) 0.3359(2) 0.16737(11) 0.0242(5) Uani 1 1 d . . . . .
C00J C 0.6879(3) 0.6791(2) 0.13486(11) 0.0256(5) Uani 1 1 d . . . . .
C00K C 0.5134(3) 0.1917(2) 0.31544(10) 0.0229(5) Uani 1 1 d . . . . .
H00E H 0.454466 0.208897 0.286421 0.027 Uiso 1 1 calc R U . . .
H00F H 0.600878 0.133643 0.305764 0.027 Uiso 1 1 calc R U . . .
C00L C 0.8284(3) 0.6487(2) 0.29276(11) 0.0251(5) Uani 1 1 d . . . . .
H00L H 0.876284 0.678032 0.311348 0.030 Uiso 1 1 calc R U . . .
C00M C 0.7777(3) 0.6990(2) 0.24745(11) 0.0258(5) Uani 1 1 d . . . . .
H00M H 0.785996 0.767553 0.230401 0.031 Uiso 1 1 calc R U . . .
C00N C 1.0487(3) 0.1725(2) 0.14238(11) 0.0265(6) Uani 1 1 d . . . . .
C00O C 0.3284(2) 0.5812(2) 0.19398(10) 0.0224(5) Uani 1 1 d . . . . .
H00G H 0.354732 0.613583 0.221031 0.027 Uiso 1 1 calc R U . . .
H00H H 0.297854 0.519850 0.210509 0.027 Uiso 1 1 calc R U . . .
C00P C 0.4553(3) 0.1326(2) 0.36031(11) 0.0246(5) Uani 1 1 d . . . . .
H00I H 0.517336 0.105830 0.388867 0.030 Uiso 1 1 calc R U . . .
H00J H 0.369429 0.189260 0.372136 0.030 Uiso 1 1 calc R U . . .
C00Q C 0.5983(3) 0.3025(2) 0.38659(10) 0.0235(5) Uani 1 1 d . . . . .
H00K H 0.669663 0.224291 0.391682 0.028 Uiso 1 1 calc R U . . .
H00N H 0.640193 0.358566 0.388534 0.028 Uiso 1 1 calc R U . . .
C00R C 0.3634(3) 0.4261(2) 0.32654(10) 0.0227(5) Uani 1 1 d . . . . .
H00O H 0.318950 0.433858 0.294455 0.027 Uiso 1 1 calc R U . . .
H00P H 0.318167 0.391773 0.354205 0.027 Uiso 1 1 calc R U . . .
C00S C 0.8622(3) -0.0076(2) 0.43857(11) 0.0275(6) Uani 1 1 d . . . . .
H00S H 0.871878 -0.001663 0.473125 0.033 Uiso 1 1 calc R U . . .
C00T C 0.7266(3) 0.5600(2) 0.39923(10) 0.0244(5) Uani 1 1 d . . . . .
C00U C 0.3448(3) 0.5463(2) 0.33756(11) 0.0243(5) Uani 1 1 d . . . . .
H00Q H 0.392244 0.580270 0.310637 0.029 Uiso 1 1 calc R U . . .
H00R H 0.385222 0.539636 0.370457 0.029 Uiso 1 1 calc R U . . .
C00V C 1.1158(3) 0.3008(3) 0.07876(12) 0.0324(6) Uani 1 1 d . . . . .
C00W C 0.9487(3) 0.4217(2) 0.37939(11) 0.0237(5) Uani 1 1 d . . . . .
C00X C 0.5026(3) 0.7794(2) 0.19055(11) 0.0259(5) Uani 1 1 d . . . . .
C00Y C 0.8722(3) 0.4409(3) 0.46791(11) 0.0288(6) Uani 1 1 d . . . . .
C00Z C 1.1243(3) 0.1113(2) 0.25651(11) 0.0252(5) Uani 1 1 d . . . . .
H00Z H 1.214381 0.087311 0.244155 0.030 Uiso 1 1 calc R U . . .
C010 C 0.8018(3) -0.0805(2) 0.42756(12) 0.0280(6) Uani 1 1 d . . . . .
C011 C 0.1978(3) 0.6271(2) 0.33992(11) 0.0266(5) Uani 1 1 d . . . . .
H01A H 0.157638 0.635040 0.306825 0.032 Uiso 1 1 calc R U . . .
H01B H 0.149884 0.592634 0.366457 0.032 Uiso 1 1 calc R U . . .
C012 C 1.1162(3) 0.3645(3) 0.11689(12) 0.0302(6) Uani 1 1 d . . . . .
H012 H 1.139308 0.430182 0.108161 0.036 Uiso 1 1 calc R U . . .
C013 C 0.9684(3) 0.3916(2) 0.43142(11) 0.0279(6) Uani 1 1 d . . . . .
H013 H 1.051747 0.334601 0.442458 0.033 Uiso 1 1 calc R U . . .
C014 C 0.4448(3) 0.8068(3) 0.24287(12) 0.0321(6) Uani 1 1 d . . . . .
H01C H 0.350663 0.858875 0.240356 0.048 Uiso 1 1 calc R U . . .
H01D H 0.494151 0.844416 0.257684 0.048 Uiso 1 1 calc R U . . .
H01E H 0.451911 0.735111 0.264612 0.048 Uiso 1 1 calc R U . . .
C015 C 0.7509(3) 0.5258(3) 0.45071(11) 0.0286(6) Uani 1 1 d . . . . .
H015 H 0.683322 0.561030 0.474987 0.034 Uiso 1 1 calc R U . . .
C016 C 0.8361(3) -0.0492(3) 0.28310(12) 0.0298(6) Uani 1 1 d . . . . .
H01F H 0.771444 -0.084688 0.280906 0.045 Uiso 1 1 calc R U . . .
H01G H 0.924911 -0.101136 0.272339 0.045 Uiso 1 1 calc R U . . .
H01H H 0.809855 0.024564 0.260831 0.045 Uiso 1 1 calc R U . . .
C017 C 0.6505(3) 0.3942(3) 0.07577(11) 0.0289(6) Uani 1 1 d . . . . .
H01I H 0.598010 0.346955 0.072568 0.035 Uiso 1 1 calc R U . . .
H01J H 0.590158 0.476672 0.069603 0.035 Uiso 1 1 calc R U . . .
C018 C 1.0902(3) 0.4044(3) 0.20804(11) 0.0280(6) Uani 1 1 d . . . . .
H01K H 1.112232 0.470240 0.192340 0.042 Uiso 1 1 calc R U . . .
H01L H 1.159076 0.354873 0.232076 0.042 Uiso 1 1 calc R U . . .
H01M H 1.003513 0.432652 0.226223 0.042 Uiso 1 1 calc R U . . .
C019 C 0.4328(3) 0.0297(2) 0.34554(12) 0.0304(6) Uani 1 1 d . . . . .
H01N H 0.517756 -0.024634 0.331846 0.036 Uiso 1 1 calc R U . . .
H01O H 0.367192 0.057347 0.318183 0.036 Uiso 1 1 calc R U . . .
C01A C 1.0827(3) 0.2036(3) 0.09247(11) 0.0311(6) Uani 1 1 d . . . . .
H01P H 1.083513 0.157996 0.066966 0.037 Uiso 1 1 calc R U . . .
C01B C 1.0856(3) 0.0604(2) 0.29893(11) 0.0254(5) Uani 1 1 d . . . . .
H01Q H 1.145322 -0.002809 0.320069 0.031 Uiso 1 1 calc R U . . .
C01C C 0.4784(3) 0.8149(3) 0.09891(12) 0.0307(6) Uani 1 1 d . . . . .
C01D C 0.2138(3) 0.6768(2) 0.16465(11) 0.0260(5) Uani 1 1 d . . . . .
H01R H 0.248554 0.731336 0.143767 0.031 Uiso 1 1 calc R U . . .
H01S H 0.178907 0.641856 0.141212 0.031 Uiso 1 1 calc R U . . .
C01E C 0.4283(3) 0.8358(2) 0.14765(12) 0.0292(6) Uani 1 1 d . . . . .
H01T H 0.340051 0.890664 0.151987 0.035 Uiso 1 1 calc R U . . .
C01F C 0.5847(3) 0.1658(2) 0.17668(12) 0.0289(6) Uani 1 1 d . . . . .
H01U H 0.658820 0.156655 0.151103 0.035 Uiso 1 1 calc R U . . .
H01V H 0.624090 0.138999 0.210733 0.035 Uiso 1 1 calc R U . . .
C01G C 0.4949(3) 0.2934(2) 0.17420(11) 0.0242(5) Uani 1 1 d . . . . .
H01W H 0.421875 0.302144 0.200215 0.029 Uiso 1 1 calc R U . . .
H01X H 0.453934 0.319159 0.140422 0.029 Uiso 1 1 calc R U . . .
C01H C 1.0546(3) 0.3647(2) 0.34104(11) 0.0274(6) Uani 1 1 d . . . . .
H01Y H 1.133488 0.308520 0.358778 0.041 Uiso 1 1 calc R U . . .
H01Z H 1.078882 0.423519 0.319101 0.041 Uiso 1 1 calc R U . . .
H010 H 1.020567 0.324919 0.320191 0.041 Uiso 1 1 calc R U . . .
C01I C 0.4974(3) 0.3125(2) 0.43200(10) 0.0260(5) Uani 1 1 d . . . . .
H011 H 0.456351 0.394175 0.438713 0.031 Uiso 1 1 calc R U . . .
H014 H 0.425436 0.290159 0.422753 0.031 Uiso 1 1 calc R U . . .
C01J C 0.8319(3) 0.5994(3) 0.12766(12) 0.0320(6) Uani 1 1 d . . . . .
H016 H 0.849874 0.585749 0.091892 0.048 Uiso 1 1 calc R U . . .
H017 H 0.848777 0.525613 0.149267 0.048 Uiso 1 1 calc R U . . .
H018 H 0.890494 0.635148 0.137160 0.048 Uiso 1 1 calc R U . . .
C01K C 0.5967(3) 0.6554(3) 0.38208(12) 0.0309(6) Uani 1 1 d . . . . .
H019 H 0.536631 0.677688 0.411757 0.046 Uiso 1 1 calc R U . . .
H020 H 0.555009 0.627979 0.358382 0.046 Uiso 1 1 calc R U . . .
H021 H 0.614324 0.722547 0.364990 0.046 Uiso 1 1 calc R U . . .
C01L C 0.6094(3) 0.7363(3) 0.09312(11) 0.0293(6) Uani 1 1 d . . . . .
H022 H 0.645707 0.721494 0.059848 0.035 Uiso 1 1 calc R U . . .
C01M C 0.5605(3) 0.2370(2) 0.48045(11) 0.0264(5) Uani 1 1 d . . . . .
H023 H 0.603889 0.155658 0.473340 0.032 Uiso 1 1 calc R U . . .
H024 H 0.489047 0.241019 0.506766 0.032 Uiso 1 1 calc R U . . .
C01N C 0.1001(3) 0.7435(3) 0.19945(12) 0.0307(6) Uani 1 1 d . . . . .
H025 H 0.029097 0.802745 0.178783 0.046 Uiso 1 1 calc R U . . .
H026 H 0.133232 0.780590 0.221954 0.046 Uiso 1 1 calc R U . . .
H027 H 0.064570 0.690096 0.220009 0.046 Uiso 1 1 calc R U . . .
C01O C 0.7930(3) -0.0903(2) 0.37702(12) 0.0265(6) Uani 1 1 d . . . . .
H028 H 0.754071 -0.141024 0.369053 0.032 Uiso 1 1 calc R U . . .
C01P C 0.9693(3) 0.1373(3) 0.41322(12) 0.0307(6) Uani 1 1 d . . . . .
H029 H 0.974134 0.130692 0.450295 0.046 Uiso 1 1 calc R U . . .
H02A H 0.914071 0.217030 0.400108 0.046 Uiso 1 1 calc R U . . .
H02B H 1.059425 0.116586 0.397727 0.046 Uiso 1 1 calc R U . . .
C01Q C 0.7626(3) 0.3695(3) 0.03537(11) 0.0331(6) Uani 1 1 d . . . . .
H02C H 0.818268 0.413192 0.039966 0.040 Uiso 1 1 calc R U . . .
H02D H 0.819896 0.286093 0.040405 0.040 Uiso 1 1 calc R U . . .
C01R C 1.0133(3) 0.0672(3) 0.15579(12) 0.0314(6) Uani 1 1 d . . . . .
H02E H 1.028467 0.026429 0.125795 0.047 Uiso 1 1 calc R U . . .
H02F H 0.919208 0.091419 0.166932 0.047 Uiso 1 1 calc R U . . .
H02G H 1.069410 0.015516 0.183336 0.047 Uiso 1 1 calc R U . . .
C01S C 0.8955(4) 0.4045(3) 0.52384(12) 0.0386(7) Uani 1 1 d . . . . .
H02H H 0.813140 0.442876 0.543271 0.058 Uiso 1 1 calc R U . . .
H02I H 0.966395 0.426389 0.533577 0.058 Uiso 1 1 calc R U . . .
H02J H 0.922332 0.320427 0.531177 0.058 Uiso 1 1 calc R U . . .
C01T C 0.1802(3) 0.7462(3) 0.35186(13) 0.0362(7) Uani 1 1 d . . . . .
H02K H 0.084780 0.793645 0.355320 0.054 Uiso 1 1 calc R U . . .
H02L H 0.220803 0.783365 0.324158 0.054 Uiso 1 1 calc R U . . .
H02M H 0.223548 0.738375 0.383794 0.054 Uiso 1 1 calc R U . . .
C01U C 0.3821(3) -0.0345(3) 0.39029(14) 0.0376(7) Uani 1 1 d . . . . .
H02N H 0.368004 -0.098908 0.378765 0.056 Uiso 1 1 calc R U . . .
H02O H 0.297548 0.018725 0.403847 0.056 Uiso 1 1 calc R U . . .
H02P H 0.448075 -0.064482 0.417011 0.056 Uiso 1 1 calc R U . . .
C01V C 0.7467(3) -0.1449(3) 0.47006(13) 0.0383(7) Uani 1 1 d . . . . .
H02Q H 0.759758 -0.220787 0.460811 0.057 Uiso 1 1 calc R U . . .
H02R H 0.651180 -0.100401 0.475504 0.057 Uiso 1 1 calc R U . . .
H02S H 0.793485 -0.155077 0.501431 0.057 Uiso 1 1 calc R U . . .
C01W C 0.7134(4) 0.4016(3) -0.01877(12) 0.0423(8) Uani 1 1 d . . . . .
H02T H 0.790062 0.380888 -0.042873 0.063 Uiso 1 1 calc R U . . .
H02U H 0.661272 0.484998 -0.024797 0.063 Uiso 1 1 calc R U . . .
H02V H 0.657194 0.359508 -0.023542 0.063 Uiso 1 1 calc R U . . .
C01X C 0.6635(3) 0.2713(3) 0.50165(12) 0.0379(7) Uani 1 1 d . . . . .
H02W H 0.699822 0.219336 0.532659 0.057 Uiso 1 1 calc R U . . .
H02X H 0.621034 0.351086 0.509702 0.057 Uiso 1 1 calc R U . . .
H02Y H 0.736009 0.265647 0.476225 0.057 Uiso 1 1 calc R U . . .
C01Y C 1.1509(4) 0.3325(4) 0.02413(13) 0.0461(8) Uani 1 1 d . . . . .
H02Z H 1.193017 0.262205 0.007477 0.069 Uiso 1 1 calc R U . . .
H030 H 1.212904 0.372055 0.022843 0.069 Uiso 1 1 calc R U . . .
H031 H 1.069542 0.384002 0.006459 0.069 Uiso 1 1 calc R U . . .
C01Z C 0.3942(4) 0.8753(3) 0.05307(14) 0.0440(8) Uani 1 1 d . . . . .
H032 H 0.451819 0.867708 0.022230 0.066 Uiso 1 1 calc R U . . .
H033 H 0.346429 0.957463 0.056861 0.066 Uiso 1 1 calc R U . . .
H034 H 0.329600 0.840061 0.050372 0.066 Uiso 1 1 calc R U . . .
C020 C 0.5122(4) 0.0899(3) 0.16704(16) 0.0455(9) Uani 1 1 d . . . . .
H035 H 0.573182 0.007744 0.173454 0.055 Uiso 1 1 calc R U . . .
H036 H 0.435023 0.102235 0.191374 0.055 Uiso 1 1 calc R U . . .
C021 C 0.9391(4) 1.0021(3) 0.01688(16) 0.0466(9) Uani 1 1 d . . . . .
H037 H 0.913679 1.068155 0.036785 0.056 Uiso 1 1 calc R U . . .
H038 H 0.863935 1.016796 -0.005192 0.056 Uiso 1 1 calc R U . . .
C022 C 0.9582(4) 0.8935(3) 0.05348(16) 0.0497(9) Uani 1 1 d . . . . .
H039 H 1.034848 0.877085 0.075043 0.060 Uiso 1 1 calc R U . . .
H03A H 0.980139 0.827574 0.033725 0.060 Uiso 1 1 calc R U . . .
C023 C 0.8361(5) 0.9027(4) 0.0875(2) 0.0634(12) Uani 1 1 d . . . . .
H03B H 0.854407 0.830348 0.110443 0.095 Uiso 1 1 calc R U . . .
H03C H 0.760362 0.916651 0.066509 0.095 Uiso 1 1 calc R U . . .
H03D H 0.814687 0.966882 0.107706 0.095 Uiso 1 1 calc R U . . .
C024 C 0.4629(5) 0.1147(3) 0.1132(2) 0.0744(17) Uani 1 1 d . . . . .
H03E H 0.416584 0.063911 0.109089 0.112 Uiso 1 1 calc R U . . .
H03F H 0.539127 0.100436 0.088885 0.112 Uiso 1 1 calc R U . . .
H03G H 0.401325 0.195600 0.106725 0.112 Uiso 1 1 calc R U . . .

loop_
_atom_site_aniso_label
_atom_site_aniso_U_11
_atom_site_aniso_U_22
_atom_site_aniso_U_33
_atom_site_aniso_U_23
_atom_site_aniso_U_13
_atom_site_aniso_U_12
Ni01 0.0128(2) 0.0166(2) 0.0233(2) -0.00390(16) -0.00148(16) -0.00561(16)
Si1 0.0150(3) 0.0173(3) 0.0235(3) -0.0040(2) -0.0011(2) -0.0067(2)
P002 0.0155(3) 0.0196(3) 0.0231(3) -0.0039(2) -0.0026(2) -0.0066(2)
Si2 0.0131(3) 0.0167(3) 0.0255(3) -0.0041(2) -0.0012(2) -0.0056(2)
P003 0.0148(3) 0.0186(3) 0.0235(3) -0.0036(2) -0.0004(2) -0.0062(2)
N006 0.0196(10) 0.0211(10) 0.0286(11) -0.0039(8) -0.0005(8) -0.0116(9)
N007 0.0148(10) 0.0206(10) 0.0310(12) -0.0033(9) -0.0011(8) -0.0067(8)
N008 0.0156(10) 0.0191(10) 0.0296(11) -0.0047(8) -0.0014(8) -0.0047(8)
N009 0.0200(10) 0.0222(10) 0.0285(11) -0.0049(9) -0.0021(8) -0.0110(9)
C00A 0.0122(11) 0.0240(12) 0.0302(13) -0.0041(10) -0.0015(9) -0.0045(9)
C00B 0.0143(11) 0.0146(11) 0.0305(13) 0.0000(9) -0.0030(9) -0.0033(9)
C00C 0.0214(12) 0.0178(11) 0.0284(13) -0.0010(9) -0.0035(10) -0.0106(10)
C00D 0.0141(11) 0.0205(12) 0.0330(14) -0.0008(10) -0.0045(10) -0.0023(10)
C00E 0.0185(12) 0.0224(12) 0.0265(13) -0.0032(10) -0.0026(10) -0.0073(10)
C00F 0.0158(11) 0.0179(12) 0.0344(14) -0.0032(10) -0.0033(10) -0.0032(9)
C00G 0.0193(12) 0.0254(13) 0.0265(13) -0.0053(10) -0.0003(10) -0.0082(10)
C00H 0.0227(12) 0.0216(12) 0.0275(13) -0.0050(10) -0.0020(10) -0.0131(10)
C00I 0.0160(12) 0.0242(13) 0.0312(14) -0.0047(10) 0.0004(10) -0.0061(10)
C00J 0.0228(13) 0.0250(13) 0.0315(14) -0.0024(10) -0.0011(10) -0.0121(11)
C00K 0.0207(12) 0.0181(12) 0.0313(14) -0.0043(10) -0.0019(10) -0.0083(10)
C00L 0.0254(13) 0.0240(13) 0.0314(14) -0.0038(10) -0.0028(11) -0.0149(11)
C00M 0.0276(13) 0.0244(13) 0.0315(14) -0.0030(10) -0.0018(11) -0.0165(11)
C00N 0.0179(12) 0.0261(13) 0.0345(15) -0.0072(11) -0.0008(10) -0.0062(10)
C00O 0.0161(11) 0.0226(12) 0.0284(13) -0.0042(10) -0.0025(10) -0.0065(10)
C00P 0.0184(12) 0.0215(12) 0.0345(14) -0.0017(10) -0.0007(10) -0.0090(10)
C00Q 0.0194(12) 0.0261(13) 0.0243(13) -0.0039(10) -0.0007(10) -0.0077(10)
C00R 0.0168(12) 0.0225(12) 0.0279(13) -0.0031(10) -0.0019(10) -0.0063(10)
C00S 0.0208(13) 0.0290(14) 0.0297(14) -0.0006(11) -0.0049(10) -0.0065(11)
C00T 0.0226(13) 0.0257(13) 0.0288(13) -0.0067(10) -0.0002(10) -0.0125(11)
C00U 0.0181(12) 0.0216(12) 0.0301(13) -0.0038(10) -0.0002(10) -0.0040(10)
C00V 0.0230(13) 0.0396(16) 0.0320(15) -0.0069(12) 0.0034(11) -0.0093(12)
C00W 0.0206(12) 0.0228(12) 0.0319(14) -0.0055(10) -0.0041(10) -0.0115(10)
C00X 0.0243(13) 0.0215(12) 0.0355(15) -0.0048(11) -0.0008(11) -0.0123(11)
C00Y 0.0368(16) 0.0301(14) 0.0272(14) -0.0025(11) -0.0052(11) -0.0207(12)
C00Z 0.0122(11) 0.0241(13) 0.0360(15) -0.0029(11) -0.0020(10) -0.0034(10)
C010 0.0176(12) 0.0236(13) 0.0384(15) 0.0038(11) -0.0035(11) -0.0054(10)
C011 0.0195(12) 0.0267(13) 0.0286(14) -0.0028(10) -0.0005(10) -0.0038(11)
C012 0.0216(13) 0.0310(15) 0.0363(15) -0.0039(12) 0.0033(11) -0.0094(11)
C013 0.0262(14) 0.0263(13) 0.0348(15) -0.0033(11) -0.0070(11) -0.0129(11)
C014 0.0267(14) 0.0259(14) 0.0412(17) -0.0091(12) 0.0022(12) -0.0063(11)
C015 0.0299(14) 0.0306(14) 0.0300(14) -0.0093(11) 0.0034(11) -0.0157(12)
C016 0.0271(14) 0.0257(14) 0.0376(16) -0.0072(11) -0.0020(11) -0.0097(11)
C017 0.0234(13) 0.0335(15) 0.0286(14) -0.0063(11) -0.0016(11) -0.0084(11)
C018 0.0245(13) 0.0295(14) 0.0345(15) -0.0078(11) 0.0033(11) -0.0148(11)
C019 0.0246(14) 0.0250(14) 0.0422(16) 0.0004(12) -0.0077(12) -0.0106(11)
C01A 0.0226(13) 0.0372(16) 0.0323(15) -0.0126(12) 0.0011(11) -0.0078(12)
C01B 0.0142(12) 0.0238(13) 0.0359(15) -0.0024(11) -0.0039(10) -0.0045(10)
C01C 0.0297(15) 0.0263(14) 0.0395(16) 0.0036(12) -0.0117(12) -0.0149(12)
C01D 0.0200(12) 0.0276(13) 0.0293(14) -0.0029(11) -0.0029(10) -0.0077(11)
C01E 0.0207(13) 0.0244(13) 0.0433(16) -0.0036(12) -0.0056(11) -0.0089(11)
C01F 0.0299(14) 0.0231(13) 0.0353(15) -0.0054(11) -0.0041(11) -0.0107(11)
C01G 0.0234(13) 0.0233(13) 0.0288(13) -0.0037(10) -0.0048(10) -0.0110(11)
C01H 0.0204(13) 0.0274(13) 0.0363(15) -0.0057(11) -0.0038(11) -0.0101(11)
C01I 0.0222(13) 0.0271(13) 0.0271(13) -0.0046(11) 0.0018(10) -0.0078(11)
C01J 0.0249(14) 0.0345(15) 0.0347(15) -0.0050(12) 0.0031(11) -0.0099(12)
C01K 0.0232(13) 0.0327(15) 0.0349(15) -0.0089(12) 0.0006(11) -0.0071(12)
C01L 0.0304(15) 0.0335(15) 0.0268(14) -0.0022(11) -0.0001(11) -0.0159(12)
C01M 0.0241(13) 0.0289(14) 0.0275(13) -0.0031(11) -0.0003(10) -0.0118(11)
C01N 0.0207(13) 0.0268(14) 0.0382(16) -0.0033(12) -0.0012(11) -0.0023(11)
C01O 0.0160(12) 0.0195(12) 0.0431(16) -0.0006(11) -0.0025(11) -0.0067(10)
C01P 0.0300(14) 0.0343(15) 0.0327(15) -0.0051(12) -0.0045(11) -0.0167(12)
C01Q 0.0270(14) 0.0380(16) 0.0291(15) -0.0067(12) 0.0000(11) -0.0059(12)
C01R 0.0292(15) 0.0285(14) 0.0411(16) -0.0112(12) -0.0006(12) -0.0137(12)
C01S 0.0463(19) 0.0481(19) 0.0295(15) -0.0028(13) -0.0055(13) -0.0265(16)
C01T 0.0314(16) 0.0234(14) 0.0441(18) -0.0056(12) 0.0050(13) -0.0008(12)
C01U 0.0287(15) 0.0290(15) 0.057(2) 0.0052(14) -0.0052(14) -0.0157(13)
C01V 0.0310(16) 0.0372(17) 0.0457(18) 0.0070(14) -0.0011(13) -0.0163(14)
C01W 0.0427(18) 0.053(2) 0.0273(15) -0.0078(14) 0.0008(13) -0.0138(16)
C01X 0.0360(17) 0.057(2) 0.0294(15) -0.0036(14) -0.0031(12) -0.0270(16)
C01Y 0.048(2) 0.057(2) 0.0331(17) -0.0068(15) 0.0078(15) -0.0218(18)
C01Z 0.0433(19) 0.0427(19) 0.0466(19) 0.0031(15) -0.0197(16) -0.0163(16)
C020 0.0393(18) 0.0253(15) 0.079(3) -0.0147(15) 0.0045(17) -0.0181(14)
C021 0.0372(18) 0.0340(17) 0.066(2) -0.0137(16) -0.0214(17) -0.0046(14)
C022 0.046(2) 0.0349(18) 0.068(2) -0.0150(17) -0.0209(18) -0.0090(16)
C023 0.052(2) 0.052(2) 0.096(4) -0.012(2) -0.015(2) -0.027(2)
C024 0.064(3) 0.0288(18) 0.136(5) -0.026(2) -0.056(3) -0.0060(18)

loop_
_atom_type_symbol
_atom_type_description
_atom_type_scat_dispersion_real
_atom_type_scat_dispersion_imag
_atom_type_scat_source
C C 0.0181 0.0091 'International Tables Vol C Tables 4.2.6.8 and 6.1.1.4'
H H 0.0000 0.0000 'International Tables Vol C Tables 4.2.6.8 and 6.1.1.4'
N N 0.0311 0.0180 'International Tables Vol C Tables 4.2.6.8 and 6.1.1.4'
Si Si 0.2541 0.3302 'International Tables Vol C Tables 4.2.6.8 and 6.1.1.4'
P P 0.2955 0.4335 'International Tables Vol C Tables 4.2.6.8 and 6.1.1.4'
Ni Ni -3.0029 0.5091 'International Tables Vol C Tables 4.2.6.8 and 6.1.1.4'

loop_
_geom_angle_atom_site_label_1
_geom_angle_atom_site_label_2
_geom_angle_atom_site_label_3
_geom_angle
_geom_angle_site_symmetry_1
_geom_angle_site_symmetry_3
_geom_angle_publ_flag
Si1 Ni01 Si2 100.78(3) . . ?
Si1 Ni01 P003 114.77(3) . . ?
Si2 Ni01 P003 107.85(3) . . ?
Si1 Ni01 P002 110.39(3) . . ?
Si2 Ni01 P002 112.45(3) . . ?
P003 Ni01 P002 110.29(3) . . ?
N006 Si1 N009 86.94(10) . . ?
N006 Si1 Ni01 136.21(8) . . ?
N009 Si1 Ni01 136.01(8) . . ?
C00G P002 C00E 99.56(12) . . ?
C00G P002 C01G 100.90(12) . . ?
C00E P002 C01G 97.57(12) . . ?
C00G P002 Ni01 114.41(9) . . ?
C00E P002 Ni01 122.18(9) . . ?
C01G P002 Ni01 118.41(9) . . ?
N008 Si2 N007 87.03(10) . . ?
N008 Si2 Ni01 135.39(8) . . ?
N007 Si2 Ni01 136.72(8) . . ?
C00R P003 C00K 99.24(12) . . ?
C00R P003 C00Q 102.65(12) . . ?
C00K P003 C00Q 103.50(12) . . ?
C00R P003 Ni01 119.01(9) . . ?
C00K P003 Ni01 113.38(9) . . ?
C00Q P003 Ni01 116.56(9) . . ?
C00L N006 C00H 115.4(2) . . ?
C00L N006 Si1 112.99(18) . . ?
C00H N006 Si1 129.74(17) . . ?
C01B N007 C00B 116.0(2) . . ?
C01B N007 Si2 113.05(18) . . ?
C00B N007 Si2 130.44(17) . . ?
C00Z N008 C00A 115.2(2) . . ?
C00Z N008 Si2 113.20(18) . . ?
C00A N008 Si2 129.32(17) . . ?
C00M N009 C00C 117.1(2) . . ?
C00M N009 Si1 113.49(18) . . ?
C00C N009 Si1 128.72(17) . . ?
C00N C00A C00I 120.4(3) . . ?
C00N C00A N008 118.9(2) . . ?
C00I C00A N008 120.5(2) . . ?
C00D C00B C00F 120.3(2) . . ?
C00D C00B N007 120.3(2) . . ?
C00F C00B N007 119.2(2) . . ?
C00J C00C C00X 120.5(2) . . ?
C00J C00C N009 120.5(2) . . ?
C00X C00C N009 118.9(2) . . ?
C00S C00D C00B 119.6(3) . . ?
C00S C00D C01P 120.3(3) . . ?
C00B C00D C01P 120.1(2) . . ?
C00O C00E P002 116.50(18) . . ?
C00O C00E H00A 108.2 . . ?
P002 C00E H00A 108.2 . . ?
C00O C00E H00B 108.2 . . ?
P002 C00E H00B 108.2 . . ?
H00A C00E H00B 107.3 . . ?
C01O C00F C00B 118.1(3) . . ?
C01O C00F C016 119.9(2) . . ?
C00B C00F C016 121.8(2) . . ?
C017 C00G P002 119.51(19) . . ?
C017 C00G H00C 107.4 . . ?
P002 C00G H00C 107.4 . . ?
C017 C00G H00D 107.4 . . ?
P002 C00G H00D 107.4 . . ?
H00C C00G H00D 107.0 . . ?
C00T C00H C00W 120.3(3) . . ?
C00T C00H N006 119.2(2) . . ?
C00W C00H N006 120.4(2) . . ?
C012 C00I C00A 118.5(3) . . ?
C012 C00I C018 120.9(3) . . ?
C00A C00I C018 120.5(2) . . ?
C01L C00J C00C 119.0(3) . . ?
C01L C00J C01J 120.7(3) . . ?
C00C C00J C01J 120.2(3) . . ?
C00P C00K P003 121.31(19) . . ?
C00P C00K H00E 107.0 . . ?
P003 C00K H00E 107.0 . . ?
C00P C00K H00F 107.0 . . ?
P003 C00K H00F 107.0 . . ?
H00E C00K H00F 106.7 . . ?
C00M C00L N006 113.5(2) . . ?
C00M C00L H00L 123.3 . . ?
N006 C00L H00L 123.3 . . ?
C00L C00M N009 113.0(2) . . ?
C00L C00M H00M 123.5 . . ?
N009 C00M H00M 123.5 . . ?
C01A C00N C00A 119.1(3) . . ?
C01A C00N C01R 120.1(3) . . ?
C00A C00N C01R 120.7(3) . . ?
C00E C00O C01D 111.2(2) . . ?
C00E C00O H00G 109.4 . . ?
C01D C00O H00G 109.4 . . ?
C00E C00O H00H 109.4 . . ?
C01D C00O H00H 109.4 . . ?
H00G C00O H00H 108.0 . . ?
C019 C00P C00K 111.6(2) . . ?
C019 C00P H00I 109.3 . . ?
C00K C00P H00I 109.3 . . ?
C019 C00P H00J 109.3 . . ?
C00K C00P H00J 109.3 . . ?
H00I C00P H00J 108.0 . . ?
C01I C00Q P003 119.42(19) . . ?
C01I C00Q H00K 107.5 . . ?
P003 C00Q H00K 107.5 . . ?
C01I C00Q H00N 107.5 . . ?
P003 C00Q H00N 107.5 . . ?
H00K C00Q H00N 107.0 . . ?
C00U C00R P003 114.51(18) . . ?
C00U C00R H00O 108.6 . . ?
P003 C00R H00O 108.6 . . ?
C00U C00R H00P 108.6 . . ?
P003 C00R H00P 108.6 . . ?
H00O C00R H00P 107.6 . . ?
C00D C00S C010 121.5(3) . . ?
C00D C00S H00S 119.2 . . ?
C010 C00S H00S 119.2 . . ?
C015 C00T C00H 119.1(3) . . ?
C015 C00T C01K 120.4(3) . . ?
C00H C00T C01K 120.4(2) . . ?
C00R C00U C011 112.3(2) . . ?
C00R C00U H00Q 109.1 . . ?
C011 C00U H00Q 109.1 . . ?
C00R C00U H00R 109.1 . . ?
C011 C00U H00R 109.1 . . ?
H00Q C00U H00R 107.9 . . ?
C012 C00V C01A 118.0(3) . . ?
C012 C00V C01Y 122.0(3) . . ?
C01A C00V C01Y 120.0(3) . . ?
C013 C00W C00H 118.2(3) . . ?
C013 C00W C01H 121.4(3) . . ?
C00H C00W C01H 120.4(2) . . ?
C01E C00X C00C 118.4(3) . . ?
C01E C00X C014 120.4(3) . . ?
C00C C00X C014 121.2(3) . . ?
C013 C00Y C015 117.4(3) . . ?
C013 C00Y C01S 121.7(3) . . ?
C015 C00Y C01S 120.9(3) . . ?
C01B C00Z N008 113.5(2) . . ?
C01B C00Z H00Z 123.3 . . ?
N008 C00Z H00Z 123.3 . . ?
C01O C010 C00S 117.9(3) . . ?
C01O C010 C01V 121.7(3) . . ?
C00S C010 C01V 120.4(3) . . ?
C01T C011 C00U 111.9(2) . . ?
C01T C011 H01A 109.2 . . ?
C00U C011 H01A 109.2 . . ?
C01T C011 H01B 109.2 . . ?
C00U C011 H01B 109.2 . . ?
H01A C011 H01B 107.9 . . ?
C00V C012 C00I 122.4(3) . . ?
C00V C012 H012 118.8 . . ?
C00I C012 H012 118.8 . . ?
C00Y C013 C00W 123.0(3) . . ?
C00Y C013 H013 118.5 . . ?
C00W C013 H013 118.5 . . ?
C00X C014 H01C 109.5 . . ?
C00X C014 H01D 109.5 . . ?
H01C C014 H01D 109.5 . . ?
C00X C014 H01E 109.5 . . ?
H01C C014 H01E 109.5 . . ?
H01D C014 H01E 109.5 . . ?
C00T C015 C00Y 121.9(3) . . ?
C00T C015 H015 119.0 . . ?
C00Y C015 H015 119.0 . . ?
C00F C016 H01F 109.5 . . ?
C00F C016 H01G 109.5 . . ?
H01F C016 H01G 109.5 . . ?
C00F C016 H01H 109.5 . . ?
H01F C016 H01H 109.5 . . ?
H01G C016 H01H 109.5 . . ?
C01Q C017 C00G 113.0(2) . . ?
C01Q C017 H01I 109.0 . . ?
C00G C017 H01I 109.0 . . ?
C01Q C017 H01J 109.0 . . ?
C00G C017 H01J 109.0 . . ?
H01I C017 H01J 107.8 . . ?
C00I C018 H01K 109.5 . . ?
C00I C018 H01L 109.5 . . ?
H01K C018 H01L 109.5 . . ?
C00I C018 H01M 109.5 . . ?
H01K C018 H01M 109.5 . . ?
H01L C018 H01M 109.5 . . ?
C00P C019 C01U 112.6(3) . . ?
C00P C019 H01N 109.1 . . ?
C01U C019 H01N 109.1 . . ?
C00P C019 H01O 109.1 . . ?
C01U C019 H01O 109.1 . . ?
H01N C019 H01O 107.8 . . ?
C00N C01A C00V 121.5(3) . . ?
C00N C01A H01P 119.2 . . ?
C00V C01A H01P 119.2 . . ?
C00Z C01B N007 113.1(2) . . ?
C00Z C01B H01Q 123.4 . . ?
N007 C01B H01Q 123.4 . . ?
C01E C01C C01L 118.1(3) . . ?
C01E C01C C01Z 121.1(3) . . ?
C01L C01C C01Z 120.8(3) . . ?
C01N C01D C00O 112.8(2) . . ?
C01N C01D H01R 109.0 . . ?
C00O C01D H01R 109.0 . . ?
C01N C01D H01S 109.0 . . ?
C00O C01D H01S 109.0 . . ?
H01R C01D H01S 107.8 . . ?
C01C C01E C00X 122.3(3) . . ?
C01C C01E H01T 118.9 . . ?
C00X C01E H01T 118.9 . . ?
C020 C01F C01G 113.4(3) . . ?
C020 C01F H01U 108.9 . . ?
C01G C01F H01U 108.9 . . ?
C020 C01F H01V 108.9 . . ?
C01G C01F H01V 108.9 . . ?
H01U C01F H01V 107.7 . . ?
C01F C01G P002 115.03(19) . . ?
C01F C01G H01W 108.5 . . ?
P002 C01G H01W 108.5 . . ?
C01F C01G H01X 108.5 . . ?
P002 C01G H01X 108.5 . . ?
H01W C01G H01X 107.5 . . ?
C00W C01H H01Y 109.5 . . ?
C00W C01H H01Z 109.5 . . ?
H01Y C01H H01Z 109.5 . . ?
C00W C01H H010 109.5 . . ?
H01Y C01H H010 109.5 . . ?
H01Z C01H H010 109.5 . . ?
C01M C01I C00Q 113.1(2) . . ?
C01M C01I H011 109.0 . . ?
C00Q C01I H011 109.0 . . ?
C01M C01I H014 109.0 . . ?
C00Q C01I H014 109.0 . . ?
H011 C01I H014 107.8 . . ?
C00J C01J H016 109.5 . . ?
C00J C01J H017 109.5 . . ?
H016 C01J H017 109.5 . . ?
C00J C01J H018 109.5 . . ?
H016 C01J H018 109.5 . . ?
H017 C01J H018 109.5 . . ?
C00T C01K H019 109.5 . . ?
C00T C01K H020 109.5 . . ?
H019 C01K H020 109.5 . . ?
C00T C01K H021 109.5 . . ?
H019 C01K H021 109.5 . . ?
H020 C01K H021 109.5 . . ?
C00J C01L C01C 121.6(3) . . ?
C00J C01L H022 119.2 . . ?
C01C C01L H022 119.2 . . ?
C01I C01M C01X 113.9(2) . . ?
C01I C01M H023 108.8 . . ?
C01X C01M H023 108.8 . . ?
C01I C01M H024 108.8 . . ?
C01X C01M H024 108.8 . . ?
H023 C01M H024 107.7 . . ?
C01D C01N H025 109.5 . . ?
C01D C01N H026 109.5 . . ?
H025 C01N H026 109.5 . . ?
C01D C01N H027 109.5 . . ?
H025 C01N H027 109.5 . . ?
H026 C01N H027 109.5 . . ?
C010 C01O C00F 122.5(3) . . ?
C010 C01O H028 118.8 . . ?
C00F C01O H028 118.8 . . ?
C00D C01P H029 109.5 . . ?
C00D C01P H02A 109.5 . . ?
H029 C01P H02A 109.5 . . ?
C00D C01P H02B 109.5 . . ?
H029 C01P H02B 109.5 . . ?
H02A C01P H02B 109.5 . . ?
C01W C01Q C017 113.4(3) . . ?
C01W C01Q H02C 108.9 . . ?
C017 C01Q H02C 108.9 . . ?
C01W C01Q H02D 108.9 . . ?
C017 C01Q H02D 108.9 . . ?
H02C C01Q H02D 107.7 . . ?
C00N C01R H02E 109.5 . . ?
C00N C01R H02F 109.5 . . ?
H02E C01R H02F 109.5 . . ?
C00N C01R H02G 109.5 . . ?
H02E C01R H02G 109.5 . . ?
H02F C01R H02G 109.5 . . ?
C00Y C01S H02H 109.5 . . ?
C00Y C01S H02I 109.5 . . ?
H02H C01S H02I 109.5 . . ?
C00Y C01S H02J 109.5 . . ?
H02H C01S H02J 109.5 . . ?
H02I C01S H02J 109.5 . . ?
C011 C01T H02K 109.5 . . ?
C011 C01T H02L 109.5 . . ?
H02K C01T H02L 109.5 . . ?
C011 C01T H02M 109.5 . . ?
H02K C01T H02M 109.5 . . ?
H02L C01T H02M 109.5 . . ?
C019 C01U H02N 109.5 . . ?
C019 C01U H02O 109.5 . . ?
H02N C01U H02O 109.5 . . ?
C019 C01U H02P 109.5 . . ?
H02N C01U H02P 109.5 . . ?
H02O C01U H02P 109.5 . . ?
C010 C01V H02Q 109.5 . . ?
C010 C01V H02R 109.5 . . ?
H02Q C01V H02R 109.5 . . ?
C010 C01V H02S 109.5 . . ?
H02Q C01V H02S 109.5 . . ?
H02R C01V H02S 109.5 . . ?
C01Q C01W H02T 109.5 . . ?
C01Q C01W H02U 109.5 . . ?
H02T C01W H02U 109.5 . . ?
C01Q C01W H02V 109.5 . . ?
H02T C01W H02V 109.5 . . ?
H02U C01W H02V 109.5 . . ?
C01M C01X H02W 109.5 . . ?
C01M C01X H02X 109.5 . . ?
H02W C01X H02X 109.5 . . ?
C01M C01X H02Y 109.5 . . ?
H02W C01X H02Y 109.5 . . ?
H02X C01X H02Y 109.5 . . ?
C00V C01Y H02Z 109.5 . . ?
C00V C01Y H030 109.5 . . ?
H02Z C01Y H030 109.5 . . ?
C00V C01Y H031 109.5 . . ?
H02Z C01Y H031 109.5 . . ?
H030 C01Y H031 109.5 . . ?
C01C C01Z H032 109.5 . . ?
C01C C01Z H033 109.5 . . ?
H032 C01Z H033 109.5 . . ?
C01C C01Z H034 109.5 . . ?
H032 C01Z H034 109.5 . . ?
H033 C01Z H034 109.5 . . ?
C024 C020 C01F 112.8(3) . . ?
C024 C020 H035 109.0 . . ?
C01F C020 H035 109.0 . . ?
C024 C020 H036 109.0 . . ?
C01F C020 H036 109.0 . . ?
H035 C020 H036 107.8 . . ?
C022 C021 C021 114.8(4) . 2_775 ?
C022 C021 H037 108.6 . . ?
C021 C021 H037 108.6 2_775 . ?
C022 C021 H038 108.6 . . ?
C021 C021 H038 108.6 2_775 . ?
H037 C021 H038 107.5 . . ?
C021 C022 C023 113.1(3) . . ?
C021 C022 H039 109.0 . . ?
C023 C022 H039 109.0 . . ?
C021 C022 H03A 109.0 . . ?
C023 C022 H03A 109.0 . . ?
H039 C022 H03A 107.8 . . ?
C022 C023 H03B 109.5 . . ?
C022 C023 H03C 109.5 . . ?
H03B C023 H03C 109.5 . . ?
C022 C023 H03D 109.5 . . ?
H03B C023 H03D 109.5 . . ?
H03C C023 H03D 109.5 . . ?
C020 C024 H03E 109.5 . . ?
C020 C024 H03F 109.5 . . ?
H03E C024 H03F 109.5 . . ?
C020 C024 H03G 109.5 . . ?
H03E C024 H03G 109.5 . . ?
H03F C024 H03G 109.5 . . ?

loop_
_geom_bond_atom_site_label_1
_geom_bond_atom_site_label_2
_geom_bond_distance
_geom_bond_site_symmetry_2
_geom_bond_publ_flag
Ni01 Si1 2.1381(8) . ?
Ni01 Si2 2.1427(8) . ?
Ni01 P003 2.2020(7) . ?
Ni01 P002 2.2063(7) . ?
Si1 N006 1.773(2) . ?
Si1 N009 1.774(2) . ?
P002 C00G 1.847(3) . ?
P002 C00E 1.855(3) . ?
P002 C01G 1.859(3) . ?
Si2 N008 1.776(2) . ?
Si2 N007 1.778(2) . ?
P003 C00R 1.850(3) . ?
P003 C00K 1.851(3) . ?
P003 C00Q 1.858(3) . ?
N006 C00L 1.407(3) . ?
N006 C00H 1.428(3) . ?
N007 C01B 1.411(3) . ?
N007 C00B 1.437(3) . ?
N008 C00Z 1.404(3) . ?
N008 C00A 1.433(4) . ?
N009 C00M 1.400(3) . ?
N009 C00C 1.430(3) . ?
C00A C00N 1.400(4) . ?
C00A C00I 1.405(4) . ?
C00B C00D 1.392(4) . ?
C00B C00F 1.408(4) . ?
C00C C00J 1.395(4) . ?
C00C C00X 1.405(4) . ?
C00D C00S 1.389(4) . ?
C00D C01P 1.511(4) . ?
C00E C00O 1.526(4) . ?
C00E H00A 0.9900 . ?
C00E H00B 0.9900 . ?
C00F C01O 1.401(4) . ?
C00F C016 1.500(4) . ?
C00G C017 1.526(4) . ?
C00G H00C 0.9900 . ?
C00G H00D 0.9900 . ?
C00H C00T 1.403(4) . ?
C00H C00W 1.406(4) . ?
C00I C012 1.387(4) . ?
C00I C018 1.503(4) . ?
C00J C01L 1.388(4) . ?
C00J C01J 1.511(4) . ?
C00K C00P 1.533(4) . ?
C00K H00E 0.9900 . ?
C00K H00F 0.9900 . ?
C00L C00M 1.332(4) . ?
C00L H00L 0.9500 . ?
C00M H00M 0.9500 . ?
C00N C01A 1.386(4) . ?
C00N C01R 1.511(4) . ?
C00O C01D 1.529(4) . ?
C00O H00G 0.9900 . ?
C00O H00H 0.9900 . ?
C00P C019 1.524(4) . ?
C00P H00I 0.9900 . ?
C00P H00J 0.9900 . ?
C00Q C01I 1.543(4) . ?
C00Q H00K 0.9900 . ?
C00Q H00N 0.9900 . ?
C00R C00U 1.523(4) . ?
C00R H00O 0.9900 . ?
C00R H00P 0.9900 . ?
C00S C010 1.397(4) . ?
C00S H00S 0.9500 . ?
C00T C015 1.387(4) . ?
C00T C01K 1.510(4) . ?
C00U C011 1.528(4) . ?
C00U H00Q 0.9900 . ?
C00U H00R 0.9900 . ?
C00V C012 1.385(4) . ?
C00V C01A 1.401(5) . ?
C00V C01Y 1.504(4) . ?
C00W C013 1.390(4) . ?
C00W C01H 1.500(4) . ?
C00X C01E 1.390(4) . ?
C00X C014 1.506(4) . ?
C00Y C013 1.385(4) . ?
C00Y C015 1.400(4) . ?
C00Y C01S 1.502(4) . ?
C00Z C01B 1.333(4) . ?
C00Z H00Z 0.9500 . ?
C010 C01O 1.381(4) . ?
C010 C01V 1.512(4) . ?
C011 C01T 1.521(4) . ?
C011 H01A 0.9900 . ?
C011 H01B 0.9900 . ?
C012 H012 0.9500 . ?
C013 H013 0.9500 . ?
C014 H01C 0.9800 . ?
C014 H01D 0.9800 . ?
C014 H01E 0.9800 . ?
C015 H015 0.9500 . ?
C016 H01F 0.9800 . ?
C016 H01G 0.9800 . ?
C016 H01H 0.9800 . ?
C017 C01Q 1.520(4) . ?
C017 H01I 0.9900 . ?
C017 H01J 0.9900 . ?
C018 H01K 0.9800 . ?
C018 H01L 0.9800 . ?
C018 H01M 0.9800 . ?
C019 C01U 1.525(4) . ?
C019 H01N 0.9900 . ?
C019 H01O 0.9900 . ?
C01A H01P 0.9500 . ?
C01B H01Q 0.9500 . ?
C01C C01E 1.381(5) . ?
C01C C01L 1.396(4) . ?
C01C C01Z 1.510(4) . ?
C01D C01N 1.522(4) . ?
C01D H01R 0.9900 . ?
C01D H01S 0.9900 . ?
C01E H01T 0.9500 . ?
C01F C020 1.519(4) . ?
C01F C01G 1.521(4) . ?
C01F H01U 0.9900 . ?
C01F H01V 0.9900 . ?
C01G H01W 0.9900 . ?
C01G H01X 0.9900 . ?
C01H H01Y 0.9800 . ?
C01H H01Z 0.9800 . ?
C01H H010 0.9800 . ?
C01I C01M 1.523(4) . ?
C01I H011 0.9900 . ?
C01I H014 0.9900 . ?
C01J H016 0.9800 . ?
C01J H017 0.9800 . ?
C01J H018 0.9800 . ?
C01K H019 0.9800 . ?
C01K H020 0.9800 . ?
C01K H021 0.9800 . ?
C01L H022 0.9500 . ?
C01M C01X 1.525(4) . ?
C01M H023 0.9900 . ?
C01M H024 0.9900 . ?
C01N H025 0.9800 . ?
C01N H026 0.9800 . ?
C01N H027 0.9800 . ?
C01O H028 0.9500 . ?
C01P H029 0.9800 . ?
C01P H02A 0.9800 . ?
C01P H02B 0.9800 . ?
C01Q C01W 1.520(4) . ?
C01Q H02C 0.9900 . ?
C01Q H02D 0.9900 . ?
C01R H02E 0.9800 . ?
C01R H02F 0.9800 . ?
C01R H02G 0.9800 . ?
C01S H02H 0.9800 . ?
C01S H02I 0.9800 . ?
C01S H02J 0.9800 . ?
C01T H02K 0.9800 . ?
C01T H02L 0.9800 . ?
C01T H02M 0.9800 . ?
C01U H02N 0.9800 . ?
C01U H02O 0.9800 . ?
C01U H02P 0.9800 . ?
C01V H02Q 0.9800 . ?
C01V H02R 0.9800 . ?
C01V H02S 0.9800 . ?
C01W H02T 0.9800 . ?
C01W H02U 0.9800 . ?
C01W H02V 0.9800 . ?
C01X H02W 0.9800 . ?
C01X H02X 0.9800 . ?
C01X H02Y 0.9800 . ?
C01Y H02Z 0.9800 . ?
C01Y H030 0.9800 . ?
C01Y H031 0.9800 . ?
C01Z H032 0.9800 . ?
C01Z H033 0.9800 . ?
C01Z H034 0.9800 . ?
C020 C024 1.517(6) . ?
C020 H035 0.9900 . ?
C020 H036 0.9900 . ?
C021 C022 1.514(6) . ?
C021 C021 1.522(8) 2_775 ?
C021 H037 0.9900 . ?
C021 H038 0.9900 . ?
C022 C023 1.516(7) . ?
C022 H039 0.9900 . ?
C022 H03A 0.9900 . ?
C023 H03B 0.9800 . ?
C023 H03C 0.9800 . ?
C023 H03D 0.9800 . ?
C024 H03E 0.9800 . ?
C024 H03F 0.9800 . ?
C024 H03G 0.9800 . ?

loop_
_geom_torsion_atom_site_label_1
_geom_torsion_atom_site_label_2
_geom_torsion_atom_site_label_3
_geom_torsion_atom_site_label_4
_geom_torsion
_geom_torsion_site_symmetry_1
_geom_torsion_site_symmetry_2
_geom_torsion_site_symmetry_3
_geom_torsion_site_symmetry_4
_geom_torsion_publ_flag
N009 Si1 N006 C00L -1.91(19) . . . . ?
Ni01 Si1 N006 C00L 168.30(14) . . . . ?
N009 Si1 N006 C00H 161.6(2) . . . . ?
Ni01 Si1 N006 C00H -28.2(3) . . . . ?
N008 Si2 N007 C01B 2.77(19) . . . . ?
Ni01 Si2 N007 C01B -167.21(14) . . . . ?
N008 Si2 N007 C00B -168.7(2) . . . . ?
Ni01 Si2 N007 C00B 21.3(3) . . . . ?
N007 Si2 N008 C00Z -2.28(19) . . . . ?
Ni01 Si2 N008 C00Z 167.94(14) . . . . ?
N007 Si2 N008 C00A 159.4(2) . . . . ?
Ni01 Si2 N008 C00A -30.4(3) . . . . ?
N006 Si1 N009 C00M 2.1(2) . . . . ?
Ni01 Si1 N009 C00M -168.14(15) . . . . ?
N006 Si1 N009 C00C -167.6(2) . . . . ?
Ni01 Si1 N009 C00C 22.2(3) . . . . ?
C00Z N008 C00A C00N 76.3(3) . . . . ?
Si2 N008 C00A C00N -85.1(3) . . . . ?
C00Z N008 C00A C00I -98.8(3) . . . . ?
Si2 N008 C00A C00I 99.8(3) . . . . ?
C01B N007 C00B C00D 79.1(3) . . . . ?
Si2 N007 C00B C00D -109.7(3) . . . . ?
C01B N007 C00B C00F -96.6(3) . . . . ?
Si2 N007 C00B C00F 74.7(3) . . . . ?
C00M N009 C00C C00J 93.5(3) . . . . ?
Si1 N009 C00C C00J -97.1(3) . . . . ?
C00M N009 C00C C00X -83.1(3) . . . . ?
Si1 N009 C00C C00X 86.2(3) . . . . ?
C00F C00B C00D C00S -2.0(4) . . . . ?
N007 C00B C00D C00S -177.6(2) . . . . ?
C00F C00B C00D C01P 179.5(2) . . . . ?
N007 C00B C00D C01P 3.9(4) . . . . ?
C00G P002 C00E C00O -178.04(19) . . . . ?
C01G P002 C00E C00O 79.5(2) . . . . ?
Ni01 P002 C00E C00O -51.1(2) . . . . ?
C00D C00B C00F C01O 2.6(4) . . . . ?
N007 C00B C00F C01O 178.2(2) . . . . ?
C00D C00B C00F C016 -173.6(2) . . . . ?
N007 C00B C00F C016 2.0(4) . . . . ?
C00E P002 C00G C017 -41.5(2) . . . . ?
C01G P002 C00G C017 58.2(2) . . . . ?
Ni01 P002 C00G C017 -173.51(19) . . . . ?
C00L N006 C00H C00T 80.3(3) . . . . ?
Si1 N006 C00H C00T -83.0(3) . . . . ?
C00L N006 C00H C00W -95.2(3) . . . . ?
Si1 N006 C00H C00W 101.6(3) . . . . ?
C00N C00A C00I C012 2.3(4) . . . . ?
N008 C00A C00I C012 177.3(2) . . . . ?
C00N C00A C00I C018 -176.5(2) . . . . ?
N008 C00A C00I C018 -1.5(4) . . . . ?
C00X C00C C00J C01L -3.7(4) . . . . ?
N009 C00C C00J C01L 179.7(2) . . . . ?
C00X C00C C00J C01J 174.9(2) . . . . ?
N009 C00C C00J C01J -1.7(4) . . . . ?
C00R P003 C00K C00P -67.2(2) . . . . ?
C00Q P003 C00K C00P 38.3(2) . . . . ?
Ni01 P003 C00K C00P 165.53(18) . . . . ?
C00H N006 C00L C00M -164.7(2) . . . . ?
Si1 N006 C00L C00M 1.3(3) . . . . ?
N006 C00L C00M N009 0.3(4) . . . . ?
C00C N009 C00M C00L 169.1(2) . . . . ?
Si1 N009 C00M C00L -1.8(3) . . . . ?
C00I C00A C00N C01A -1.8(4) . . . . ?
N008 C00A C00N C01A -176.8(2) . . . . ?
C00I C00A C00N C01R 178.4(2) . . . . ?
N008 C00A C00N C01R 3.3(4) . . . . ?
P002 C00E C00O C01D -165.85(18) . . . . ?
P003 C00K C00P C019 175.42(19) . . . . ?
C00R P003 C00Q C01I 28.4(2) . . . . ?
C00K P003 C00Q C01I -74.5(2) . . . . ?
Ni01 P003 C00Q C01I 160.30(18) . . . . ?
C00K P003 C00R C00U 173.7(2) . . . . ?
C00Q P003 C00R C00U 67.5(2) . . . . ?
Ni01 P003 C00R C00U -62.9(2) . . . . ?
C00B C00D C00S C010 -0.3(4) . . . . ?
C01P C00D C00S C010 178.1(3) . . . . ?
C00W C00H C00T C015 -0.5(4) . . . . ?
N006 C00H C00T C015 -175.9(2) . . . . ?
C00W C00H C00T C01K 177.5(2) . . . . ?
N006 C00H C00T C01K 2.1(4) . . . . ?
P003 C00R C00U C011 177.74(18) . . . . ?
C00T C00H C00W C013 -0.2(4) . . . . ?
N006 C00H C00W C013 175.1(2) . . . . ?
C00T C00H C00W C01H 179.6(2) . . . . ?
N006 C00H C00W C01H -5.0(4) . . . . ?
C00J C00C C00X C01E 2.8(4) . . . . ?
N009 C00C C00X C01E 179.4(2) . . . . ?
C00J C00C C00X C014 -176.0(2) . . . . ?
N009 C00C C00X C014 0.7(4) . . . . ?
C00A N008 C00Z C01B -163.2(2) . . . . ?
Si2 N008 C00Z C01B 1.3(3) . . . . ?
C00D C00S C010 C01O 2.1(4) . . . . ?
C00D C00S C010 C01V -177.1(3) . . . . ?
C00R C00U C011 C01T 179.0(2) . . . . ?
C01A C00V C012 C00I -0.6(4) . . . . ?
C01Y C00V C012 C00I 180.0(3) . . . . ?
C00A C00I C012 C00V -1.1(4) . . . . ?
C018 C00I C012 C00V 177.7(3) . . . . ?
C015 C00Y C013 C00W -0.9(4) . . . . ?
C01S C00Y C013 C00W 178.6(3) . . . . ?
C00H C00W C013 C00Y 0.9(4) . . . . ?
C01H C00W C013 C00Y -178.9(3) . . . . ?
C00H C00T C015 C00Y 0.6(4) . . . . ?
C01K C00T C015 C00Y -177.5(3) . . . . ?
C013 C00Y C015 C00T 0.1(4) . . . . ?
C01S C00Y C015 C00T -179.4(3) . . . . ?
P002 C00G C017 C01Q -179.0(2) . . . . ?
C00K C00P C019 C01U 176.9(2) . . . . ?
C00A C00N C01A C00V 0.0(4) . . . . ?
C01R C00N C01A C00V 179.9(3) . . . . ?
C012 C00V C01A C00N 1.2(4) . . . . ?
C01Y C00V C01A C00N -179.4(3) . . . . ?
N008 C00Z C01B N007 0.9(4) . . . . ?
C00B N007 C01B C00Z 170.1(2) . . . . ?
Si2 N007 C01B C00Z -2.7(3) . . . . ?
C00E C00O C01D C01N -171.3(2) . . . . ?
C01L C01C C01E C00X -1.6(4) . . . . ?
C01Z C01C C01E C00X 178.4(3) . . . . ?
C00C C00X C01E C01C -0.1(4) . . . . ?
C014 C00X C01E C01C 178.7(3) . . . . ?
C020 C01F C01G P002 -178.8(2) . . . . ?
C00G P002 C01G C01F 62.3(2) . . . . ?
C00E P002 C01G C01F 163.6(2) . . . . ?
Ni01 P002 C01G C01F -63.3(2) . . . . ?
P003 C00Q C01I C01M 150.9(2) . . . . ?
C00C C00J C01L C01C 2.0(4) . . . . ?
C01J C00J C01L C01C -176.6(3) . . . . ?
C01E C01C C01L C00J 0.6(4) . . . . ?
C01Z C01C C01L C00J -179.4(3) . . . . ?
C00Q C01I C01M C01X 64.6(3) . . . . ?
C00S C010 C01O C00F -1.5(4) . . . . ?
C01V C010 C01O C00F 177.7(3) . . . . ?
C00B C00F C01O C010 -0.8(4) . . . . ?
C016 C00F C01O C010 175.5(2) . . . . ?
C00G C017 C01Q C01W -176.7(3) . . . . ?
C01G C01F C020 C024 65.7(4) . . . . ?
C021 C021 C022 C023 178.1(4) 2_775 . . . ?
